data_4327030
loop_
_publ_author_name
'Muhammad U. Anwar'
'Konstantin V. Shuvaev'
'Louise N. Dawe'
'Laurence K. Thompson'

_publ_contact_author_address
;
Department of chemistry
Memorial University of Newfoundland
St. Johns, NL, A1B 3X7, Canada
;
_publ_contact_author_email lk.thompson@mun.ca
_publ_contact_author_fax 1-709-864-3702
_publ_contact_author_name 'Laurence K. Thompson'
_publ_contact_author_phone 1-709-864-8750
_publ_section_title
;
 Polynuclear Fen Complexes (n= 1, 2, 4, 5) of Polytopic Hydrazone Ligands
 with Fe(II), Fe(III) and Mixed Oxidation State Combinations
;
_journal_name_full 'Inorganic Chemistry'
_journal_page_first 12141
_journal_page_last 12154
_journal_paper_doi 10.1021/ic201891h
_journal_volume 50
_journal_year 2011
_chemical_formula_moiety 'C24 H30 Cl2 Fe2 N6 O10'
_chemical_formula_sum 'C24 H30 Cl2 Fe2 N6 O10'
_chemical_formula_weight 745.14
_chemical_name_systematic
; 
 ? 
;
_space_group_IT_number 2
_symmetry_cell_setting triclinic
_symmetry_Int_Tables_number 2
_symmetry_space_group_name_Hall '-P 1'
_symmetry_space_group_name_H-M 'P -1'
_atom_sites_solution_hydrogens geom
_atom_sites_solution_primary direct
_atom_sites_solution_secondary difmap
_audit_creation_method SHELXL-97
_cell_angle_alpha 102.98(6)
_cell_angle_beta 100.03(4)
_cell_angle_gamma 92.09(7)
_cell_formula_units_Z 1
_cell_length_a 7.58(2)
_cell_length_b 8.79(3)
_cell_length_c 11.16(4)
_cell_measurement_reflns_used 2584
_cell_measurement_temperature 173(2)
_cell_measurement_theta_max 30.1
_cell_measurement_theta_min 1.9
_cell_volume 711(4)
_computing_cell_refinement 'CrystalClear-SM Expert 2.0 r4 (Rigaku, 2009)'
_computing_data_collection 'CrystalClear-SM Expert 2.0 r4 (Rigaku, 2009)'
_computing_data_reduction 'CrystalClear-SM Expert 2.0 r4 (Rigaku, 2009)'
_computing_molecular_graphics 'CrystalStructure3.7.0(Rigaku/MSC Inc.,2005)'
_computing_publication_material 'CrystalStructure3.7.0(Rigaku/MSC Inc.,2005)'
_computing_structure_refinement 'SHELXL-97 (Acta Cryst.2008, A64, 112-122)'
_computing_structure_solution 'SHELXS-97 (Acta Cryst.2008, A64, 112-122)'
_diffrn_ambient_temperature 173(2)
_diffrn_detector_area_resol_mean 14.63
_diffrn_measured_fraction_theta_full 0.903
_diffrn_measured_fraction_theta_max 0.903
_diffrn_measurement_device_type 'Rigaku Saturn'
_diffrn_measurement_method \w
_diffrn_radiation_monochromator 'graphite - Rigaku SHINE'
_diffrn_radiation_source 'fine-focus sealed tube'
_diffrn_radiation_type MoK\a
_diffrn_radiation_wavelength 0.71075
_diffrn_reflns_av_R_equivalents 0.0807
_diffrn_reflns_av_sigmaI/netI 0.0889
_diffrn_reflns_limit_h_max 9
_diffrn_reflns_limit_h_min -8
_diffrn_reflns_limit_k_max 10
_diffrn_reflns_limit_k_min -10
_diffrn_reflns_limit_l_max 13
_diffrn_reflns_limit_l_min -13
_diffrn_reflns_number 3939
_diffrn_reflns_theta_full 25.00
_diffrn_reflns_theta_max 25.00
_diffrn_reflns_theta_min 2.68
_exptl_absorpt_coefficient_mu 1.276
_exptl_absorpt_correction_T_max 0.926
_exptl_absorpt_correction_T_min 0.787
_exptl_absorpt_correction_type numerical
_exptl_absorpt_process_details '(T. Higashi, 2000)'
_exptl_crystal_colour Brown
_exptl_crystal_density_diffrn 1.740
_exptl_crystal_description Irregular
_exptl_crystal_F_000 382
_exptl_crystal_size_max 0.14
_exptl_crystal_size_mid 0.09
_exptl_crystal_size_min 0.06
_refine_diff_density_max 1.280
_refine_diff_density_min -1.723
_refine_diff_density_rms 0.323
_refine_ls_extinction_method none
_refine_ls_goodness_of_fit_ref 2.026
_refine_ls_hydrogen_treatment constr
_refine_ls_matrix_type full
_refine_ls_number_parameters 202
_refine_ls_number_reflns 2263
_refine_ls_number_restraints 0
_refine_ls_restrained_S_all 2.026
_refine_ls_R_factor_all 0.1503
_refine_ls_R_factor_gt 0.1415
_refine_ls_shift/su_max 0.000
_refine_ls_shift/su_mean 0.000
_refine_ls_structure_factor_coef Fsqd
_refine_ls_weighting_details 'calc w=1/[\s^2^(Fo^2^)+(0.1000P)^2^+0.0000P] where P=(Fo^2^+2Fc^2^)/3'
_refine_ls_weighting_scheme calc
_refine_ls_wR_factor_gt 0.3356
_refine_ls_wR_factor_ref 0.3495
_reflns_number_gt 1927
_reflns_number_total 2263
_reflns_threshold_expression >2sigma(I)
_cod_data_source_file ic201891h_si_001_08.cif
_cod_data_source_block 7
_cod_database_code 4327030

loop_
_symmetry_equiv_pos_as_xyz
'x, y, z'
'-x, -y, -z'

loop_
_atom_site_label
_atom_site_type_symbol
_atom_site_fract_x
_atom_site_fract_y
_atom_site_fract_z
_atom_site_U_iso_or_equiv
_atom_site_adp_type
_atom_site_occupancy
_atom_site_symmetry_multiplicity
_atom_site_calc_flag
_atom_site_refinement_flags
Fe1 Fe 0.47317(16) 0.83817(14) 0.37474(11) 0.0582(7) Uani 1 1 d .
Cl1 Cl 0.7156(3) 0.9335(3) 0.3075(2) 0.0630(8) Uani 1 1 d .
O1 O 0.2456(8) 0.5203(7) 0.0183(6) 0.0692(17) Uani 1 1 d .
O2 O 0.3936(8) 0.6635(7) 0.2397(6) 0.0663(17) Uani 1 1 d .
O3 O 0.5856(7) 0.9310(7) 0.5573(5) 0.0586(15) Uani 1 1 d .
O4 O 0.8038(8) 1.1615(8) 0.8814(6) 0.0690(17) Uani 1 1 d .
O5 O 0.2594(7) 0.7828(7) 0.4595(5) 0.0568(15) Uani 1 1 d .
N1 N 0.6270(9) 0.6635(10) 0.4470(7) 0.065(2) Uani 1 1 d .
N2 N 0.7327(10) 0.7130(8) 0.5664(7) 0.0594(18) Uani 1 1 d .
N3 N 0.7305(9) 1.0732(9) 0.7656(6) 0.0590(18) Uani 1 1 d .
C1 C 0.1507(12) 0.4406(12) -0.0997(9) 0.077(3) Uani 1 1 d .
H1A H 0.2345 0.4162 -0.1578 0.093 Uiso 1 1 calc R
H1B H 0.0609 0.5067 -0.1310 0.093 Uiso 1 1 calc R
H1C H 0.0905 0.3432 -0.0929 0.093 Uiso 1 1 calc R
C2 C 0.3573(13) 0.4362(11) 0.0821(10) 0.067(2) Uani 1 1 d .
C3 C 0.3990(13) 0.2858(12) 0.0340(9) 0.070(3) Uani 1 1 d .
H3 H 0.3476 0.2303 -0.0489 0.084 Uiso 1 1 calc R
C4 C 0.5207(14) 0.2186(11) 0.1129(10) 0.079(3) Uani 1 1 d .
H4 H 0.5499 0.1145 0.0826 0.095 Uiso 1 1 calc R
C5 C 0.5967(13) 0.2942(10) 0.2281(9) 0.069(2) Uani 1 1 d .
H5 H 0.6793 0.2450 0.2786 0.083 Uiso 1 1 calc R
C6 C 0.5551(12) 0.4441(10) 0.2739(9) 0.063(2) Uani 1 1 d .
C7 C 0.4360(12) 0.5167(10) 0.1993(9) 0.061(2) Uani 1 1 d .
C8 C 0.6398(12) 0.5193(10) 0.3948(9) 0.061(2) Uani 1 1 d .
H8 H 0.7125 0.4597 0.4422 0.073 Uiso 1 1 calc R
C9 C 0.7015(12) 0.8551(11) 0.6146(8) 0.060(2) Uani 1 1 d .
C10 C 0.7891(11) 0.9379(10) 0.7388(7) 0.059(2) Uani 1 1 d .
C11 C 0.9271(10) 0.8698(11) 0.8187(9) 0.070(3) Uani 1 1 d .
H11A H 1.0469 0.9146 0.8174 0.084 Uiso 1 1 calc R
H11B H 0.9199 0.7559 0.7866 0.084 Uiso 1 1 calc R
H11C H 0.9056 0.8938 0.9048 0.084 Uiso 1 1 calc R
C12 C 0.0902(11) 0.7142(13) 0.4031(9) 0.080(3) Uani 1 1 d .
H12A H 0.0301 0.7788 0.3498 0.096 Uiso 1 1 calc R
H12B H 0.0201 0.7053 0.4675 0.096 Uiso 1 1 calc R
H12C H 0.1001 0.6097 0.3519 0.096 Uiso 1 1 calc R

loop_
_atom_site_aniso_label
_atom_site_aniso_U_11
_atom_site_aniso_U_22
_atom_site_aniso_U_33
_atom_site_aniso_U_23
_atom_site_aniso_U_13
_atom_site_aniso_U_12
Fe1 0.0683(11) 0.0543(11) 0.0498(10) 0.0114(8) 0.0044(7) 0.0124(7)
Cl1 0.0735(16) 0.0589(15) 0.0563(15) 0.0121(12) 0.0120(11) 0.0123(11)
O1 0.076(4) 0.056(4) 0.061(4) -0.002(3) -0.005(3) 0.004(3)
O2 0.071(4) 0.065(4) 0.061(4) 0.018(3) 0.000(3) 0.015(3)
O3 0.058(3) 0.060(4) 0.053(3) 0.015(3) -0.007(3) 0.013(3)
O4 0.075(4) 0.074(4) 0.048(3) 0.005(3) -0.003(3) 0.001(3)
O5 0.060(3) 0.073(4) 0.044(3) 0.023(3) 0.011(3) 0.016(3)
N1 0.059(4) 0.076(6) 0.061(5) 0.020(4) 0.010(4) 0.006(4)
N2 0.075(5) 0.051(4) 0.049(4) 0.007(3) 0.007(3) 0.011(4)
N3 0.058(4) 0.067(5) 0.052(4) 0.017(4) 0.005(3) 0.012(4)
C1 0.080(6) 0.080(7) 0.058(6) 0.001(5) -0.004(5) 0.006(5)
C2 0.069(6) 0.056(6) 0.080(7) 0.022(5) 0.012(5) 0.003(5)
C3 0.077(6) 0.070(7) 0.056(5) 0.006(5) 0.014(5) -0.004(5)
C4 0.116(8) 0.043(5) 0.068(7) 0.001(5) 0.003(6) 0.010(5)
C5 0.087(6) 0.053(5) 0.061(6) 0.006(5) 0.007(5) 0.007(5)
C6 0.078(6) 0.042(5) 0.060(5) 0.004(4) 0.002(5) 0.007(4)
C7 0.078(6) 0.041(5) 0.061(6) 0.006(4) 0.013(5) -0.003(4)
C8 0.071(5) 0.044(5) 0.064(6) 0.004(4) 0.013(4) 0.016(4)
C9 0.067(5) 0.062(6) 0.053(5) 0.020(5) 0.003(4) 0.008(4)
C10 0.070(5) 0.068(6) 0.046(5) 0.028(4) 0.008(4) 0.015(5)
C11 0.051(5) 0.089(7) 0.071(6) 0.025(5) 0.006(4) 0.020(5)
C12 0.071(6) 0.095(8) 0.072(7) 0.025(6) -0.005(5) 0.013(6)

loop_
_atom_type_symbol
_atom_type_description
_atom_type_scat_dispersion_real
_atom_type_scat_dispersion_imag
_atom_type_scat_source
C C 0.0033 0.0016 'International Tables Vol C Tables 4.2.6.8 and 6.1.1.4'
H H 0.0000 0.0000 'International Tables Vol C Tables 4.2.6.8 and 6.1.1.4'
Cl Cl 0.1484 0.1585 'International Tables Vol C Tables 4.2.6.8 and 6.1.1.4'
Fe Fe 0.3463 0.8444 'International Tables Vol C Tables 4.2.6.8 and 6.1.1.4'
N N 0.0061 0.0033 'International Tables Vol C Tables 4.2.6.8 and 6.1.1.4'
O O 0.0106 0.0060 'International Tables Vol C Tables 4.2.6.8 and 6.1.1.4'

loop_
_geom_angle_atom_site_label_1
_geom_angle_atom_site_label_2
_geom_angle_atom_site_label_3
_geom_angle
_geom_angle_site_symmetry_1
_geom_angle_site_symmetry_3
O2 Fe1 O3 150.8(3) . .
O2 Fe1 O3 140.7(2) . 2_676
O3 Fe1 O3 65.7(2) . 2_676
O2 Fe1 O5 89.5(3) . .
O3 Fe1 O5 80.6(3) . .
O3 Fe1 O5 83.5(3) 2_676 .
O2 Fe1 N1 81.3(4) . .
O3 Fe1 N1 71.3(3) . .
O3 Fe1 N1 137.1(3) 2_676 .
O5 Fe1 N1 90.0(3) . .
O2 Fe1 N3 74.2(3) . 2_676
O3 Fe1 N3 132.4(3) . 2_676
O3 Fe1 N3 67.0(3) 2_676 2_676
O5 Fe1 N3 88.4(3) . 2_676
N1 Fe1 N3 155.4(3) . 2_676
O2 Fe1 Cl1 99.4(3) . .
O3 Fe1 Cl1 91.8(3) . .
O3 Fe1 Cl1 89.0(2) 2_676 .
O5 Fe1 Cl1 170.97(18) . .
N1 Fe1 Cl1 92.3(3) . .
N3 Fe1 Cl1 93.1(3) 2_676 .
C2 O1 C1 116.6(8) . .
C7 O2 Fe1 138.8(6) . .
C9 O3 Fe1 119.3(6) . .
C9 O3 Fe1 125.8(6) . 2_676
Fe1 O3 Fe1 114.3(2) . 2_676
C12 O5 Fe1 128.6(6) . .
C8 N1 N2 113.6(8) . .
C8 N1 Fe1 129.6(7) . .
N2 N1 Fe1 116.7(6) . .
C9 N2 N1 109.2(7) . .
C10 N3 O4 114.7(7) . .
C10 N3 Fe1 122.0(6) . 2_676
O4 N3 Fe1 123.2(6) . 2_676
O1 C1 H1A 109.5 . .
O1 C1 H1B 109.5 . .
H1A C1 H1B 109.5 . .
O1 C1 H1C 109.5 . .
H1A C1 H1C 109.5 . .
H1B C1 H1C 109.5 . .
O1 C2 C7 113.8(8) . .
O1 C2 C3 125.0(9) . .
C7 C2 C3 121.2(9) . .
C2 C3 C4 117.0(9) . .
C2 C3 H3 121.5 . .
C4 C3 H3 121.5 . .
C5 C4 C3 122.8(9) . .
C5 C4 H4 118.6 . .
C3 C4 H4 118.6 . .
C4 C5 C6 119.5(9) . .
C4 C5 H5 120.3 . .
C6 C5 H5 120.3 . .
C5 C6 C7 120.2(8) . .
C5 C6 C8 117.3(8) . .
C7 C6 C8 122.5(8) . .
O2 C7 C2 118.4(9) . .
O2 C7 C6 122.1(8) . .
C2 C7 C6 119.4(8) . .
N1 C8 C6 124.8(9) . .
N1 C8 H8 117.6 . .
C6 C8 H8 117.6 . .
O3 C9 N2 122.6(9) . .
O3 C9 C10 115.3(8) . .
N2 C9 C10 122.2(8) . .
N3 C10 C9 109.8(7) . .
N3 C10 C11 127.3(8) . .
C9 C10 C11 122.9(8) . .
C10 C11 H11A 109.5 . .
C10 C11 H11B 109.5 . .
H11A C11 H11B 109.5 . .
C10 C11 H11C 109.5 . .
H11A C11 H11C 109.5 . .
H11B C11 H11C 109.5 . .
O5 C12 H12A 109.5 . .
O5 C12 H12B 109.5 . .
H12A C12 H12B 109.5 . .
O5 C12 H12C 109.5 . .
H12A C12 H12C 109.5 . .
H12B C12 H12C 109.5 . .

loop_
_geom_bond_atom_site_label_1
_geom_bond_atom_site_label_2
_geom_bond_distance
_geom_bond_site_symmetry_2
Fe1 O2 1.889(8) .
Fe1 O3 2.035(8) .
Fe1 O3 2.093(9) 2_676
Fe1 O5 2.107(7) .
Fe1 N1 2.174(9) .
Fe1 N3 2.289(8) 2_676
Fe1 Cl1 2.300(5) .
O1 C2 1.357(11) .
O1 C1 1.401(11) .
O2 C7 1.338(11) .
O3 C9 1.290(10) .
O3 Fe1 2.093(9) 2_676
O4 N3 1.360(10) .
O5 C12 1.377(10) .
N1 C8 1.286(12) .
N1 N2 1.396(11) .
N2 C9 1.292(12) .
N3 C10 1.275(11) .
N3 Fe1 2.288(8) 2_676
C1 H1A 0.9800 .
C1 H1B 0.9800 .
C1 H1C 0.9800 .
C2 C7 1.360(14) .
C2 C3 1.381(14) .
C3 C4 1.402(14) .
C3 H3 0.9500 .
C4 C5 1.325(14) .
C4 H4 0.9500 .
C5 C6 1.372(12) .
C5 H5 0.9500 .
C6 C7 1.391(13) .
C6 C8 1.391(13) .
C8 H8 0.9500 .
C9 C10 1.443(13) .
C10 C11 1.487(11) .
C11 H11A 0.9800 .
C11 H11B 0.9800 .
C11 H11C 0.9800 .
C12 H12A 0.9800 .
C12 H12B 0.9800 .
C12 H12C 0.9800 .

loop_
_geom_torsion_atom_site_label_1
_geom_torsion_atom_site_label_2
_geom_torsion_atom_site_label_3
_geom_torsion_atom_site_label_4
_geom_torsion
_geom_torsion_site_symmetry_1
_geom_torsion_site_symmetry_4
O3 Fe1 O2 C7 -31.6(12) . .
O3 Fe1 O2 C7 179.7(7) 2_676 .
O5 Fe1 O2 C7 -101.2(9) . .
N1 Fe1 O2 C7 -11.2(9) . .
N3 Fe1 O2 C7 170.3(9) 2_676 .
Cl1 Fe1 O2 C7 79.7(9) . .
O2 Fe1 O3 C9 30.1(9) . .
O3 Fe1 O3 C9 -171.0(8) 2_676 .
O5 Fe1 O3 C9 102.0(7) . .
N1 Fe1 O3 C9 8.8(6) . .
N3 Fe1 O3 C9 -178.9(6) 2_676 .
Cl1 Fe1 O3 C9 -83.0(6) . .
O2 Fe1 O3 Fe1 -158.8(4) . 2_676
O3 Fe1 O3 Fe1 0.0 2_676 2_676
O5 Fe1 O3 Fe1 -87.0(3) . 2_676
N1 Fe1 O3 Fe1 179.8(3) . 2_676
N3 Fe1 O3 Fe1 -7.9(4) 2_676 2_676
Cl1 Fe1 O3 Fe1 88.0(3) . 2_676
O2 Fe1 O5 C12 -31.9(7) . .
O3 Fe1 O5 C12 175.7(7) . .
O3 Fe1 O5 C12 109.3(7) 2_676 .
N1 Fe1 O5 C12 -113.2(7) . .
N3 Fe1 O5 C12 42.2(7) 2_676 .
O2 Fe1 N1 C8 4.3(7) . .
O3 Fe1 N1 C8 173.9(8) . .
O3 Fe1 N1 C8 174.2(7) 2_676 .
O5 Fe1 N1 C8 93.8(8) . .
N3 Fe1 N1 C8 7.7(12) 2_676 .
Cl1 Fe1 N1 C8 -94.9(8) . .
O2 Fe1 N1 N2 -177.6(6) . .
O3 Fe1 N1 N2 -7.9(5) . .
O3 Fe1 N1 N2 -7.7(7) 2_676 .
O5 Fe1 N1 N2 -88.1(6) . .
N3 Fe1 N1 N2 -174.2(5) 2_676 .
Cl1 Fe1 N1 N2 83.2(6) . .
C8 N1 N2 C9 -175.5(7) . .
Fe1 N1 N2 C9 6.1(9) . .
C1 O1 C2 C7 -175.7(7) . .
C1 O1 C2 C3 7.7(13) . .
O1 C2 C3 C4 178.5(9) . .
C7 C2 C3 C4 2.2(14) . .
C2 C3 C4 C5 -1.1(15) . .
C3 C4 C5 C6 0.5(16) . .
C4 C5 C6 C7 -0.9(15) . .
C4 C5 C6 C8 -179.3(9) . .
Fe1 O2 C7 C2 -169.5(6) . .
Fe1 O2 C7 C6 11.6(14) . .
O1 C2 C7 O2 1.6(12) . .
C3 C2 C7 O2 178.4(8) . .
O1 C2 C7 C6 -179.4(8) . .
C3 C2 C7 C6 -2.6(14) . .
C5 C6 C7 O2 -179.1(8) . .
C8 C6 C7 O2 -0.8(15) . .
C5 C6 C7 C2 2.0(14) . .
C8 C6 C7 C2 -179.8(8) . .
N2 N1 C8 C6 -176.8(8) . .
Fe1 N1 C8 C6 1.4(14) . .
C5 C6 C8 N1 173.8(8) . .
C7 C6 C8 N1 -4.5(15) . .
Fe1 O3 C9 N2 -9.2(12) . .
Fe1 O3 C9 N2 -179.1(6) 2_676 .
Fe1 O3 C9 C10 173.1(5) . .
Fe1 O3 C9 C10 3.2(11) 2_676 .
N1 N2 C9 O3 1.6(12) . .
N1 N2 C9 C10 179.1(7) . .
O4 N3 C10 C9 179.6(6) . .
Fe1 N3 C10 C9 -2.8(10) 2_676 .
O4 N3 C10 C11 -0.8(13) . .
Fe1 N3 C10 C11 176.8(6) 2_676 .
O3 C9 C10 N3 0.0(11) . .
N2 C9 C10 N3 -177.7(8) . .
O3 C9 C10 C11 -179.6(8) . .
N2 C9 C10 C11 2.7(14) . .
